data_9001547
loop_
_publ_author_name
'Hawthorne, F. C.'
'Kimata, M.'
'Eby, R. K.'

_publ_section_title
;
 The crystal structure of spangolite, a complex copper sulfate sheet mineral
;
_journal_name_full 'American Mineralogist'
_journal_page_first 649
_journal_page_last 652
_journal_volume 78
_journal_year 1993
_chemical_formula_sum 'Al Cl Cu6 H15 O19 S'
_chemical_name_mineral Spangolite
_space_group_IT_number 159
_symmetry_space_group_name_Hall 'P 3 -2c'
_symmetry_space_group_name_H-M 'P 3 1 c'
_cell_angle_alpha 90
_cell_angle_beta 90
_cell_angle_gamma 120
_cell_length_a 8.254
_cell_length_b 8.254
_cell_length_c 14.354
_cell_formula_units_Z 2
_cell_volume 846.901
_database_code_amcsd 0001585
_exptl_crystal_density_diffrn 3.117
_cod_original_formula_sum 'Cu6 S Cl Al O19 H15'
_cod_database_code 9001547

loop_
_space_group_symop_operation_xyz
x,y,z
x-y,-y,1/2+z
-y,x-y,z
y,x,1/2+z
-x+y,-x,z
-x,-x+y,1/2+z

loop_
_atom_site_label
_atom_site_fract_x
_atom_site_fract_y
_atom_site_fract_z
_atom_site_occupancy
_atom_site_U_iso_or_equiv
Cu1 0.09150 0.46490 0.00000 1.00000 0.01470
Cu2 0.79790 0.04050 -0.01320 1.00000 0.01370
S 0.00000 0.00000 -0.22460 1.00000 0.02830
Cl 0.33333 0.66667 0.14950 1.00000 0.03460
Al 0.66667 0.33333 -0.01430 1.00000 0.01220
O1 0.18350 0.03460 -0.25930 1.00000 0.05700
O2 0.00000 0.00000 -0.12170 1.00000 0.02120
O-h3 0.80860 0.24920 -0.08300 1.00000 0.01500
O-h4 0.52830 0.41210 0.05840 1.00000 0.01430
O-h5 0.29620 0.45170 -0.06180 1.00000 0.01580
O-h6 0.03640 0.21760 0.04840 1.00000 0.01400
O-H7A 0.55200 0.00710 0.25500 0.50000 0.04710
O-H7B 0.64400 0.09700 0.25000 0.50000 0.04710
H3 0.81000 0.25000 0.85000 1.00000 0.01200
H4 0.53000 0.41000 0.13000 1.00000 0.01200
H5 0.30000 0.45000 0.87000 1.00000 0.01200
H6 0.04000 0.22000 0.12000 1.00000 0.01200

loop_
_cod_related_entry_id
_cod_related_entry_database
_cod_related_entry_code
1 AMCSD 0001585
